data_1548802
loop_
_publ_author_name
'Zhang, Huihui'
'Wang, Haiyan'
'Yu, Jianhua'

_publ_contact_author
;Jianhua Yu
 Department of Chemistry, Anhui University,
 Hefei 230601,
 People's Republic of China
;
_publ_section_title
;
 1,4-Bis(4-methyl-2-nitrophenoxy)butane
;
_journal_coeditor_code FF4019
_journal_issue 12
_journal_name_full IUCrData
_journal_page_first x171734
_journal_paper_doi 10.1107/S2414314617017345
_journal_volume 2
_journal_year 2017
_chemical_formula_iupac 'C18 H20 N2 O6'
_chemical_formula_moiety 'C18 H20 N2 O6'
_chemical_formula_sum 'C18 H20 N2 O6'
_chemical_formula_weight 360.36
_chemical_name_systematic
;
1,4-Bis(4-methyl-2-nitrophenoxy)butane
;
_space_group_crystal_system monoclinic
_space_group_IT_number 14
_space_group_name_Hall '-P 2yn'
_space_group_name_H-M_alt 'P 1 21/n 1'
_symmetry_space_group_name_Hall '-P 2yn'
_symmetry_space_group_name_H-M 'P 1 21/n 1'
_atom_sites_solution_hydrogens geom
_audit_creation_method SHELXL-2014/7
_cell_angle_alpha 90
_cell_angle_beta 92.986(2)
_cell_angle_gamma 90
_cell_formula_units_Z 2
_cell_length_a 4.7936(7)
_cell_length_b 12.9828(19)
_cell_length_c 14.632(2)
_cell_measurement_reflns_used 3390
_cell_measurement_temperature 296(2)
_cell_measurement_theta_max 24.987
_cell_measurement_theta_min 2.90
_cell_volume 909.4(2)
_computing_cell_refinement
;
SAINT (Bruker, 2004)
;
_computing_data_collection
;
SMARTSAINT (Bruker, 2004)
;
_computing_data_reduction
;
SAINT (Bruker, 2004)
;
_computing_molecular_graphics
;
SHELXTL (Sheldrick, 2008) and DIAMOND (Brandenburg, 2007)
;
_computing_publication_material
;
SHELXTL (Sheldrick, 2008)
;
_computing_structure_refinement
;
SHELXL2014 (Sheldrick, 2015)
;
_computing_structure_solution
;
SHELXS97 (Sheldrick, 2008)
;
_diffrn_ambient_temperature 296(2)
_diffrn_measured_fraction_theta_full 0.999
_diffrn_measured_fraction_theta_max 0.999
_diffrn_measurement_device_type 'Bruker SMART CCD area detector'
_diffrn_measurement_method none
_diffrn_radiation_type MoK\a
_diffrn_radiation_wavelength 0.71073
_diffrn_reflns_av_R_equivalents 0.0215
_diffrn_reflns_limit_h_max 5
_diffrn_reflns_limit_h_min -5
_diffrn_reflns_limit_k_max 15
_diffrn_reflns_limit_k_min -14
_diffrn_reflns_limit_l_max 17
_diffrn_reflns_limit_l_min -17
_diffrn_reflns_number 6305
_diffrn_reflns_theta_full 24.987
_diffrn_reflns_theta_max 24.987
_diffrn_reflns_theta_min 2.098
_exptl_absorpt_coefficient_mu 0.100
_exptl_absorpt_correction_T_max 0.9661
_exptl_absorpt_correction_T_min 0.9498
_exptl_absorpt_correction_type multi-scan
_exptl_absorpt_process_details
;
(SADABS; Bruker, 2004)
;
_exptl_crystal_colour white
_exptl_crystal_density_diffrn 1.316
_exptl_crystal_density_method 'not measured'
_exptl_crystal_description block
_exptl_crystal_F_000 380
_exptl_crystal_size_max 0.2
_exptl_crystal_size_mid 0.2
_exptl_crystal_size_min 0.2
_refine_diff_density_max 0.212
_refine_diff_density_min -0.184
_refine_ls_extinction_method none
_refine_ls_goodness_of_fit_ref 1.076
_refine_ls_hydrogen_treatment constr
_refine_ls_matrix_type full
_refine_ls_number_parameters 137
_refine_ls_number_reflns 1603
_refine_ls_number_restraints 16
_refine_ls_restrained_S_all 1.146
_refine_ls_R_factor_all 0.0495
_refine_ls_R_factor_gt 0.0427
_refine_ls_shift/su_max 0.000
_refine_ls_shift/su_mean 0.000
_refine_ls_structure_factor_coef Fsqd
_refine_ls_weighting_details 'w=1/[\s^2^(Fo^2^)+(0.0608P)^2^+0.1678P] where P=(Fo^2^+2Fc^2^)/3'
_refine_ls_weighting_scheme calc
_refine_ls_wR_factor_gt 0.1193
_refine_ls_wR_factor_ref 0.1236
_reflns_number_gt 1348
_reflns_number_total 1603
_reflns_threshold_expression 'I > 2\s(I)'
_cod_data_source_file ff4019sup1.cif
_cod_data_source_block I
_cod_original_formula_sum 'C18 H20 N2 O6 '
_cod_database_code 1548802
_shelx_space_group_comment
;
The symmetry employed for this shelxl
refinement is uniquely defined
by the following loop, which should
always be used as a source of
symmetry information in preferenceto the above space-group names.
They are only intended as comments.
;

loop_
_space_group_symop_operation_xyz
'x, y, z'
'-x+1/2, y+1/2, -z+1/2'
'-x, -y, -z'
'x-1/2, -y-1/2, z-1/2'

loop_
_atom_site_type_symbol
_atom_site_label
_atom_site_fract_x
_atom_site_fract_y
_atom_site_fract_z
_atom_site_U_iso_or_equiv
_atom_site_adp_type
_atom_site_calc_flag
_atom_site_occupancy
_atom_site_disorder_assembly
_atom_site_disorder_group
C C1 0.5424(3) 0.69514(12) 0.46590(10) 0.0557(4) Uani d 1 . .
C C2 0.7120(4) 0.62215(12) 0.42827(11) 0.0625(4) Uani d 1 . .
H H2 0.8114 0.5764 0.4665 0.075 Uiso calc 1 . .
C C3 0.7361(3) 0.61619(12) 0.33476(11) 0.0597(4) Uani d 1 . .
C C4 0.5797(4) 0.68498(13) 0.28134(11) 0.0619(4) Uani d 1 . .
H H4 0.5918 0.6826 0.2181 0.074 Uiso calc 1 . .
C C5 0.4057(3) 0.75731(12) 0.31813(11) 0.0579(4) Uani d 1 . .
H H5 0.3029 0.8018 0.2796 0.069 Uiso calc 1 . .
C C6 0.3835(3) 0.76397(11) 0.41205(10) 0.0506(4) Uani d 1 . .
C C7 -0.0937(3) 0.97110(12) 0.46540(12) 0.0615(4) Uani d 1 . .
H H7A -0.2184 0.9270 0.4978 0.074 Uiso calc 1 . .
H H7B -0.2074 1.0203 0.4303 0.074 Uiso calc 1 . .
C C9 0.9223(4) 0.53703(15) 0.29328(15) 0.0833(6) Uani d 1 . .
H H9A 1.0814 0.5243 0.3343 0.125 Uiso calc 1 . .
H H9B 0.9840 0.5623 0.2361 0.125 Uiso calc 1 . .
H H9C 0.8200 0.4742 0.2831 0.125 Uiso calc 1 . .
C C10 0.0657(3) 0.90647(13) 0.40078(11) 0.0609(4) Uani d 1 . .
H H10A -0.0619 0.8727 0.3567 0.073 Uiso calc 1 . .
H H10B 0.1926 0.9491 0.3678 0.073 Uiso calc 1 . .
O O1 0.2189(2) 0.83138(8) 0.45505(7) 0.0604(3) Uani d 1 . .
N N1 0.5373(4) 0.69963(13) 0.56589(11) 0.0819(5) Uani d 1 . .
O O2 0.5488(9) 0.6235(2) 0.6110(2) 0.1177(11) Uani d 0.7 A 1
O O3 0.5494(5) 0.78584(16) 0.60470(12) 0.0886(6) Uani d 0.7 A 1
O O2' 0.739(2) 0.6707(9) 0.6058(5) 0.177(4) Uani d 0.3 A 2
O O3' 0.2837(15) 0.6876(6) 0.5918(4) 0.141(3) Uani d 0.3 A 2

loop_
_atom_site_aniso_label
_atom_site_aniso_U_11
_atom_site_aniso_U_22
_atom_site_aniso_U_33
_atom_site_aniso_U_12
_atom_site_aniso_U_13
_atom_site_aniso_U_23
C1 0.0667(9) 0.0528(8) 0.0476(8) 0.0036(7) 0.0022(7) 0.0013(6)
C2 0.0664(10) 0.0537(9) 0.0664(10) 0.0092(7) -0.0050(8) 0.0002(7)
C3 0.0558(9) 0.0574(9) 0.0663(10) -0.0025(7) 0.0067(7) -0.0111(7)
C4 0.0663(10) 0.0688(10) 0.0511(8) -0.0019(8) 0.0071(7) -0.0071(7)
C5 0.0615(9) 0.0610(9) 0.0508(8) 0.0028(7) -0.0002(7) 0.0034(7)
C6 0.0515(8) 0.0478(8) 0.0526(8) 0.0000(6) 0.0044(6) -0.0007(6)
C7 0.0490(8) 0.0572(9) 0.0777(11) 0.0043(7) -0.0025(7) -0.0042(8)
C9 0.0799(12) 0.0762(12) 0.0949(14) 0.0115(10) 0.0164(10) -0.0192(11)
C10 0.0570(9) 0.0601(9) 0.0646(9) 0.0081(7) -0.0067(7) 0.0000(7)
O1 0.0699(7) 0.0556(6) 0.0562(6) 0.0144(5) 0.0083(5) 0.0020(5)
N1 0.1193(14) 0.0729(8) 0.0541(9) 0.0261(9) 0.0099(9) 0.0099(6)
O2 0.194(3) 0.0827(15) 0.0775(16) 0.0153(18) 0.0220(19) 0.0265(12)
O3 0.1283(17) 0.0881(11) 0.0489(10) 0.0176(12) -0.0013(10) -0.0082(8)
O2' 0.244(10) 0.218(10) 0.062(4) 0.064(8) -0.063(6) 0.014(5)
O3' 0.176(6) 0.186(7) 0.064(3) 0.028(6) 0.041(4) 0.030(4)

loop_
_atom_type_symbol
_atom_type_description
_atom_type_scat_dispersion_real
_atom_type_scat_dispersion_imag
_atom_type_scat_source
C C 0.0033 0.0016 'International Tables Vol C Tables 4.2.6.8 and 6.1.1.4'
H H 0.0000 0.0000 'International Tables Vol C Tables 4.2.6.8 and 6.1.1.4'
N N 0.0061 0.0033 'International Tables Vol C Tables 4.2.6.8 and 6.1.1.4'
O O 0.0106 0.0060 'International Tables Vol C Tables 4.2.6.8 and 6.1.1.4'

loop_
_geom_angle_atom_site_label_1
_geom_angle_atom_site_label_2
_geom_angle_atom_site_label_3
_geom_angle_site_symmetry_1
_geom_angle_site_symmetry_3
_geom_angle
C2 C1 C6 . . 122.06(14)
C2 C1 N1 . . 117.77(14)
C6 C1 N1 . . 120.16(14)
C3 C2 C1 . . 120.97(15)
C3 C2 H2 . . 119.5
C1 C2 H2 . . 119.5
C2 C3 C4 . . 116.94(14)
C2 C3 C9 . . 121.21(17)
C4 C3 C9 . . 121.84(16)
C3 C4 C5 . . 122.61(15)
C3 C4 H4 . . 118.7
C5 C4 H4 . . 118.7
C4 C5 C6 . . 120.46(15)
C4 C5 H5 . . 119.8
C6 C5 H5 . . 119.8
O1 C6 C5 . . 125.24(14)
O1 C6 C1 . . 117.81(13)
C5 C6 C1 . . 116.94(14)
C10 C7 C7 . 3_576 113.19(16)
C10 C7 H7A . . 108.9
C7 C7 H7A 3_576 . 108.9
C10 C7 H7B . . 108.9
C7 C7 H7B 3_576 . 108.9
H7A C7 H7B . . 107.8
C3 C9 H9A . . 109.5
C3 C9 H9B . . 109.5
H9A C9 H9B . . 109.5
C3 C9 H9C . . 109.5
H9A C9 H9C . . 109.5
H9B C9 H9C . . 109.5
O1 C10 C7 . . 107.07(13)
O1 C10 H10A . . 110.3
C7 C10 H10A . . 110.3
O1 C10 H10B . . 110.3
C7 C10 H10B . . 110.3
H10A C10 H10B . . 108.6
C6 O1 C10 . . 118.39(12)
O2 N1 O3 . . 119.4(2)
O2' N1 O3' . . 125.3(6)
O2' N1 C1 . . 115.6(5)
O2 N1 C1 . . 121.2(2)
O3 N1 C1 . . 118.97(16)
O3' N1 C1 . . 110.5(3)

loop_
_geom_bond_atom_site_label_1
_geom_bond_atom_site_label_2
_geom_bond_site_symmetry_2
_geom_bond_distance
C1 C2 . 1.382(2)
C1 C6 . 1.392(2)
C1 N1 . 1.466(2)
C2 C3 . 1.381(2)
C2 H2 . 0.9300
C3 C4 . 1.382(2)
C3 C9 . 1.509(2)
C4 C5 . 1.383(2)
C4 H4 . 0.9300
C5 C6 . 1.387(2)
C5 H5 . 0.9300
C6 O1 . 1.3550(18)
C7 C10 . 1.502(2)
C7 C7 3_576 1.516(3)
C7 H7A . 0.9700
C7 H7B . 0.9700
C9 H9A . 0.9600
C9 H9B . 0.9600
C9 H9C . 0.9600
C10 O1 . 1.4353(18)
C10 H10A . 0.9700
C10 H10B . 0.9700
N1 O2' . 1.164(7)
N1 O2 . 1.188(3)
N1 O3 . 1.255(2)
N1 O3' . 1.301(6)

loop_
_geom_hbond_atom_site_label_D
_geom_hbond_atom_site_label_H
_geom_hbond_atom_site_label_A
_geom_hbond_site_symmetry_D
_geom_hbond_site_symmetry_H
_geom_hbond_site_symmetry_A
_geom_hbond_distance_DH
_geom_hbond_distance_HA
_geom_hbond_distance_DA
_geom_hbond_angle_DHA
_geom_hbond_publ_flag
C7 H7A O3 1_555 1_555 3_766 0.97 2.69 3.637(3) 166 y
C9 H9A O2 1_555 1_555 1_455 0.96 2.71 3.516(4) 143 y

loop_
_geom_torsion_atom_site_label_1
_geom_torsion_atom_site_label_2
_geom_torsion_atom_site_label_3
_geom_torsion_atom_site_label_4
_geom_torsion_site_symmetry_1
_geom_torsion
C6 C1 C2 C3 . 1.6(3)
N1 C1 C2 C3 . -177.34(16)
C1 C2 C3 C4 . -1.1(2)
C1 C2 C3 C9 . 179.65(16)
C2 C3 C4 C5 . 0.1(2)
C9 C3 C4 C5 . 179.30(16)
C3 C4 C5 C6 . 0.5(3)
C4 C5 C6 O1 . -179.66(14)
C4 C5 C6 C1 . -0.1(2)
C2 C1 C6 O1 . 178.64(14)
N1 C1 C6 O1 . -2.4(2)
C2 C1 C6 C5 . -0.9(2)
N1 C1 C6 C5 . 177.98(16)
C7 C7 C10 O1 3_576 61.7(2)
C5 C6 O1 C10 . -3.8(2)
C1 C6 O1 C10 . 176.66(13)
C7 C10 O1 C6 . -179.22(12)
C2 C1 N1 O2' . 26.8(7)
C6 C1 N1 O2' . -152.2(7)
C2 C1 N1 O2 . -37.3(4)
C6 C1 N1 O2 . 143.8(3)
C2 C1 N1 O3 . 135.5(2)
C6 C1 N1 O3 . -43.5(3)
C2 C1 N1 O3' . -122.8(4)
C6 C1 N1 O3' . 58.2(4)

_cod_database_fobs_code 1548802
